data_4332425
loop_
_publ_author_name
'Baudron, St\'ephane A.'
'Hosseini, Mir Wais'

_publ_section_title
;
 Sequential Generation of One-Dimensional Networks Based on a
 Differentiated Bischelate-Type Ligand Bearing Both 4,5-Diazafluorene and
 Dithiolene Units
;
_journal_issue 14
_journal_name_full 'Inorganic Chemistry'
_journal_page_first 5260
_journal_page_last 5262
_journal_paper_doi 10.1021/ic0603510
_journal_volume 45
_journal_year 2006
_chemical_formula_moiety 'C20 H14 N4 S4'
_chemical_formula_sum 'C20 H14 N4 S4'
_chemical_formula_weight 438.59
_chemical_name_systematic
;
4,5-diaza-9-(4,5-di(cyanoethylthio)-1,3-dithiol-2-ylidene)-fluorene
;
_space_group_IT_number 2
_symmetry_cell_setting triclinic
_symmetry_space_group_name_Hall '-P 1'
_symmetry_space_group_name_H-M 'P -1'
_atom_sites_solution_hydrogens geom
_atom_sites_solution_primary direct
_atom_sites_solution_secondary difmap
_audit_creation_method SHELXL-97
_cell_angle_alpha 88.7850(10)
_cell_angle_beta 82.8110(10)
_cell_angle_gamma 65.0610(10)
_cell_formula_units_Z 2
_cell_length_a 9.0091(2)
_cell_length_b 10.1626(3)
_cell_length_c 11.4232(3)
_cell_measurement_reflns_used 8731
_cell_measurement_temperature 173(2)
_cell_measurement_theta_max 30.07
_cell_measurement_theta_min 2.80
_cell_volume 940.31(4)
_computing_cell_refinement 'Bruker SMART'
_computing_data_collection 'Bruker SMART'
_computing_data_reduction 'Bruker SAINT'
_computing_molecular_graphics 'Bruker SHELXTL'
_computing_publication_material 'Bruker SHELXTL'
_computing_structure_refinement 'Bruker SHELXTL'
_computing_structure_solution 'Bruker SHELXTL'
_diffrn_ambient_temperature 173(2)
_diffrn_measured_fraction_theta_full 0.995
_diffrn_measured_fraction_theta_max 0.995
_diffrn_measurement_device_type 'CCD area detector'
_diffrn_measurement_method 'phi and omega scans'
_diffrn_radiation_monochromator graphite
_diffrn_radiation_source 'sealed tube'
_diffrn_radiation_type MoK\a
_diffrn_radiation_wavelength 0.71073
_diffrn_reflns_av_R_equivalents 0.0273
_diffrn_reflns_av_sigmaI/netI 0.0297
_diffrn_reflns_limit_h_max 12
_diffrn_reflns_limit_h_min -12
_diffrn_reflns_limit_k_max 14
_diffrn_reflns_limit_k_min -13
_diffrn_reflns_limit_l_max 16
_diffrn_reflns_limit_l_min -16
_diffrn_reflns_number 14427
_diffrn_reflns_theta_full 30.09
_diffrn_reflns_theta_max 30.09
_diffrn_reflns_theta_min 2.51
_exptl_absorpt_coefficient_mu 0.520
_exptl_absorpt_correction_type none
_exptl_crystal_colour yellow
_exptl_crystal_density_diffrn 1.549
_exptl_crystal_density_meas ?
_exptl_crystal_density_method 'not measured'
_exptl_crystal_description rod
_exptl_crystal_F_000 452
_exptl_crystal_size_max 0.60
_exptl_crystal_size_mid 0.20
_exptl_crystal_size_min 0.15
_refine_diff_density_max 0.536
_refine_diff_density_min -0.275
_refine_diff_density_rms 0.076
_refine_ls_extinction_method none
_refine_ls_goodness_of_fit_ref 1.032
_refine_ls_hydrogen_treatment riding
_refine_ls_matrix_type full
_refine_ls_number_parameters 253
_refine_ls_number_reflns 5508
_refine_ls_number_restraints 0
_refine_ls_restrained_S_all 1.032
_refine_ls_R_factor_all 0.0354
_refine_ls_R_factor_gt 0.0312
_refine_ls_shift/su_max 0.001
_refine_ls_shift/su_mean 0.000
_refine_ls_structure_factor_coef Fsqd
_refine_ls_weighting_details 'calc w=1/[\s^2^(Fo^2^)+(0.0457P)^2^+0.3297P] where P=(Fo^2^+2Fc^2^)/3'
_refine_ls_weighting_scheme calc
_refine_ls_wR_factor_gt 0.0837
_refine_ls_wR_factor_ref 0.0864
_reflns_number_gt 4923
_reflns_number_total 5508
_reflns_threshold_expression >2sigma(I)
_cod_data_source_file ic0603510sup1.cif
_cod_data_source_block e227a
_cod_depositor_comments
;
The following automatic conversions were performed:

'_exptl_crystal_density_meas' value 'not measured' was changed to '?'
- the value is perceived as not measured.

Automatic conversion script
Id: cif_fix_values 3008 2015-01-20 13:52:24Z robertas 
;
_cod_original_sg_symbol_H-M P-1
_cod_database_code 4332425

loop_
_symmetry_equiv_pos_as_xyz
'x, y, z'
'-x, -y, -z'

loop_
_atom_site_label
_atom_site_type_symbol
_atom_site_fract_x
_atom_site_fract_y
_atom_site_fract_z
_atom_site_U_iso_or_equiv
_atom_site_adp_type
_atom_site_occupancy
_atom_site_symmetry_multiplicity
_atom_site_calc_flag
_atom_site_refinement_flags
S1 S 0.64566(4) -0.23223(3) 0.72611(3) 0.02175(8) Uani 1 1 d .
S2 S 0.41915(4) 0.10609(4) 0.85406(3) 0.02371(8) Uani 1 1 d .
S3 S 0.40884(4) -0.13269(3) 0.54559(3) 0.02044(8) Uani 1 1 d .
S4 S 0.21613(4) 0.15550(3) 0.65520(3) 0.02115(8) Uani 1 1 d .
C1 C 0.47020(14) -0.09575(13) 0.67642(10) 0.0188(2) Uani 1 1 d .
C2 C 0.38018(14) 0.03783(14) 0.72710(10) 0.0197(2) Uani 1 1 d .
C3 C 0.23958(14) 0.03494(13) 0.54039(10) 0.0178(2) Uani 1 1 d .
C4 C 0.13850(14) 0.07335(13) 0.45307(10) 0.0178(2) Uani 1 1 d .
C5 C 0.00213(14) 0.21675(13) 0.44137(10) 0.0183(2) Uani 1 1 d .
C6 C -0.05917(15) 0.21579(13) 0.33301(11) 0.0197(2) Uani 1 1 d .
C7 C 0.03463(14) 0.07183(13) 0.27500(11) 0.0192(2) Uani 1 1 d .
C8 C 0.15392(14) -0.01453(13) 0.34809(10) 0.0180(2) Uani 1 1 d .
C9 C -0.07112(15) 0.34551(14) 0.51016(11) 0.0230(2) Uani 1 1 d .
H9 H -0.0383 0.3522 0.5830 0.028 Uiso 1 1 calc R
C10 C -0.19540(17) 0.46356(15) 0.46520(13) 0.0275(3) Uani 1 1 d .
H10 H -0.2464 0.5514 0.5081 0.033 Uiso 1 1 calc R
C11 C -0.24360(18) 0.45084(15) 0.35662(14) 0.0304(3) Uani 1 1 d .
H11 H -0.3256 0.5323 0.3287 0.037 Uiso 1 1 calc R
C12 C 0.25704(16) -0.15644(14) 0.30895(11) 0.0230(2) Uani 1 1 d .
H12 H 0.3357 -0.2184 0.3540 0.028 Uiso 1 1 calc R
C13 C 0.23826(16) -0.20256(15) 0.19982(12) 0.0250(3) Uani 1 1 d .
H13 H 0.3058 -0.2964 0.1705 0.030 Uiso 1 1 calc R
C14 C 0.11822(16) -0.10778(15) 0.13483(11) 0.0246(3) Uani 1 1 d .
H14 H 0.1094 -0.1413 0.0621 0.030 Uiso 1 1 calc R
C15 C 0.56289(15) -0.36144(13) 0.77691(11) 0.0220(2) Uani 1 1 d .
H15A H 0.5250 -0.3921 0.7112 0.026 Uiso 1 1 calc R
H15B H 0.6502 -0.4466 0.8043 0.026 Uiso 1 1 calc R
C16 C 0.41954(16) -0.29812(14) 0.87689(11) 0.0235(2) Uani 1 1 d .
H16A H 0.4552 -0.2637 0.9418 0.028 Uiso 1 1 calc R
H16B H 0.3291 -0.2162 0.8489 0.028 Uiso 1 1 calc R
C17 C 0.36275(16) -0.40915(16) 0.91845(12) 0.0259(3) Uani 1 1 d .
C18 C 0.24035(16) 0.12442(15) 0.95912(11) 0.0241(2) Uani 1 1 d .
H18A H 0.1794 0.0796 0.9243 0.029 Uiso 1 1 calc R
H18B H 0.2788 0.0721 1.0293 0.029 Uiso 1 1 calc R
C19 C 0.12417(17) 0.28118(16) 0.99519(12) 0.0280(3) Uani 1 1 d .
H19A H 0.0400 0.2818 1.0574 0.034 Uiso 1 1 calc R
H19B H 0.1861 0.3271 1.0272 0.034 Uiso 1 1 calc R
C20 C 0.04319(17) 0.36723(15) 0.89793(13) 0.0290(3) Uani 1 1 d .
N1 N -0.17860(15) 0.32777(13) 0.28965(11) 0.0270(2) Uani 1 1 d .
N2 N 0.01416(14) 0.02926(12) 0.17057(10) 0.0228(2) Uani 1 1 d .
N3 N 0.32437(16) -0.49880(16) 0.95114(12) 0.0363(3) Uani 1 1 d .
N4 N -0.02097(17) 0.43384(15) 0.82183(13) 0.0382(3) Uani 1 1 d .

loop_
_atom_site_aniso_label
_atom_site_aniso_U_11
_atom_site_aniso_U_22
_atom_site_aniso_U_33
_atom_site_aniso_U_23
_atom_site_aniso_U_13
_atom_site_aniso_U_12
S1 0.01705(13) 0.02319(15) 0.02572(15) 0.00742(11) -0.00614(11) -0.00855(11)
S2 0.01915(14) 0.03206(17) 0.02179(15) -0.00166(12) -0.00489(11) -0.01188(12)
S3 0.02069(14) 0.01890(14) 0.01944(14) 0.00196(10) -0.00521(10) -0.00549(11)
S4 0.02130(14) 0.02059(14) 0.01844(14) 0.00017(11) -0.00609(10) -0.00484(11)
C1 0.0185(5) 0.0214(5) 0.0178(5) 0.0056(4) -0.0048(4) -0.0092(4)
C2 0.0191(5) 0.0236(6) 0.0173(5) 0.0039(4) -0.0055(4) -0.0092(4)
C3 0.0178(5) 0.0188(5) 0.0163(5) 0.0020(4) -0.0015(4) -0.0074(4)
C4 0.0174(5) 0.0194(5) 0.0165(5) 0.0020(4) -0.0032(4) -0.0073(4)
C5 0.0171(5) 0.0202(5) 0.0182(5) 0.0033(4) -0.0036(4) -0.0084(4)
C6 0.0204(5) 0.0207(5) 0.0203(5) 0.0034(4) -0.0047(4) -0.0105(4)
C7 0.0202(5) 0.0222(5) 0.0184(5) 0.0031(4) -0.0038(4) -0.0118(4)
C8 0.0188(5) 0.0214(5) 0.0161(5) 0.0021(4) -0.0015(4) -0.0109(4)
C9 0.0223(5) 0.0234(6) 0.0217(6) 0.0001(5) -0.0045(4) -0.0077(5)
C10 0.0253(6) 0.0218(6) 0.0311(7) -0.0007(5) -0.0057(5) -0.0052(5)
C11 0.0299(6) 0.0220(6) 0.0362(7) 0.0048(5) -0.0143(6) -0.0053(5)
C12 0.0235(6) 0.0224(6) 0.0226(6) 0.0008(5) -0.0037(4) -0.0091(5)
C13 0.0266(6) 0.0239(6) 0.0252(6) -0.0040(5) -0.0002(5) -0.0120(5)
C14 0.0277(6) 0.0300(7) 0.0211(6) -0.0024(5) -0.0025(5) -0.0170(5)
C15 0.0216(5) 0.0194(5) 0.0243(6) 0.0052(4) -0.0038(4) -0.0079(4)
C16 0.0244(6) 0.0244(6) 0.0228(6) 0.0042(5) -0.0041(5) -0.0113(5)
C17 0.0243(6) 0.0309(7) 0.0239(6) 0.0070(5) -0.0073(5) -0.0122(5)
C18 0.0233(6) 0.0286(6) 0.0209(6) 0.0013(5) -0.0027(4) -0.0116(5)
C19 0.0277(6) 0.0299(7) 0.0266(6) -0.0042(5) -0.0020(5) -0.0124(5)
C20 0.0258(6) 0.0249(6) 0.0341(7) -0.0061(5) -0.0008(5) -0.0089(5)
N1 0.0292(6) 0.0235(5) 0.0287(6) 0.0048(4) -0.0131(5) -0.0093(4)
N2 0.0256(5) 0.0276(5) 0.0198(5) 0.0014(4) -0.0056(4) -0.0151(4)
N3 0.0362(7) 0.0460(8) 0.0367(7) 0.0173(6) -0.0133(5) -0.0255(6)
N4 0.0365(7) 0.0303(7) 0.0398(7) -0.0039(6) -0.0049(6) -0.0061(5)

loop_
_atom_type_symbol
_atom_type_description
_atom_type_scat_dispersion_real
_atom_type_scat_dispersion_imag
_atom_type_scat_source
C C 0.0033 0.0016 'International Tables Vol C Tables 4.2.6.8 and 6.1.1.4'
H H 0.0000 0.0000 'International Tables Vol C Tables 4.2.6.8 and 6.1.1.4'
N N 0.0061 0.0033 'International Tables Vol C Tables 4.2.6.8 and 6.1.1.4'
S S 0.1246 0.1234 'International Tables Vol C Tables 4.2.6.8 and 6.1.1.4'

loop_
_geom_angle_atom_site_label_1
_geom_angle_atom_site_label_2
_geom_angle_atom_site_label_3
_geom_angle
C1 S1 C15 100.14(6)
C2 S2 C18 101.58(6)
C3 S3 C1 96.96(6)
C3 S4 C2 97.13(6)
C2 C1 S3 116.29(9)
C2 C1 S1 126.20(10)
S3 C1 S1 117.47(7)
C1 C2 S4 116.64(9)
C1 C2 S2 125.86(9)
S4 C2 S2 117.43(7)
C4 C3 S4 122.29(9)
C4 C3 S3 124.72(9)
S4 C3 S3 112.92(6)
C3 C4 C8 127.05(11)
C3 C4 C5 126.18(11)
C8 C4 C5 106.55(10)
C9 C5 C6 117.32(11)
C9 C5 C4 134.37(11)
C6 C5 C4 108.30(10)
N1 C6 C5 125.84(12)
N1 C6 C7 125.70(11)
C5 C6 C7 108.44(10)
N2 C7 C8 125.63(12)
N2 C7 C6 126.23(11)
C8 C7 C6 108.13(10)
C12 C8 C7 117.50(11)
C12 C8 C4 133.93(11)
C7 C8 C4 108.57(10)
C10 C9 C5 117.27(12)
C10 C9 H9 121.4
C5 C9 H9 121.4
C11 C10 C9 120.43(13)
C11 C10 H10 119.8
C9 C10 H10 119.8
N1 C11 C10 123.82(12)
N1 C11 H11 118.1
C10 C11 H11 118.1
C8 C12 C13 117.70(12)
C8 C12 H12 121.2
C13 C12 H12 121.2
C14 C13 C12 119.88(12)
C14 C13 H13 120.1
C12 C13 H13 120.1
N2 C14 C13 124.22(12)
N2 C14 H14 117.9
C13 C14 H14 117.9
C16 C15 S1 112.59(9)
C16 C15 H15A 109.1
S1 C15 H15A 109.1
C16 C15 H15B 109.1
S1 C15 H15B 109.1
H15A C15 H15B 107.8
C17 C16 C15 110.30(11)
C17 C16 H16A 109.6
C15 C16 H16A 109.6
C17 C16 H16B 109.6
C15 C16 H16B 109.6
H16A C16 H16B 108.1
N3 C17 C16 177.53(15)
C19 C18 S2 113.62(10)
C19 C18 H18A 108.8
S2 C18 H18A 108.8
C19 C18 H18B 108.8
S2 C18 H18B 108.8
H18A C18 H18B 107.7
C20 C19 C18 113.78(12)
C20 C19 H19A 108.8
C18 C19 H19A 108.8
C20 C19 H19B 108.8
C18 C19 H19B 108.8
H19A C19 H19B 107.7
N4 C20 C19 179.39(16)
C6 N1 C11 115.30(12)
C7 N2 C14 115.06(11)

loop_
_geom_bond_atom_site_label_1
_geom_bond_atom_site_label_2
_geom_bond_distance
S1 C1 1.7570(12)
S1 C15 1.8171(13)
S2 C2 1.7559(12)
S2 C18 1.8282(13)
S3 C3 1.7489(12)
S3 C1 1.7567(12)
S4 C3 1.7454(12)
S4 C2 1.7494(12)
C1 C2 1.3502(18)
C3 C4 1.3738(16)
C4 C8 1.4677(16)
C4 C5 1.4744(16)
C5 C9 1.3967(17)
C5 C6 1.4189(16)
C6 N1 1.3323(16)
C6 C7 1.4670(17)
C7 N2 1.3373(15)
C7 C8 1.4215(16)
C8 C12 1.3915(17)
C9 C10 1.3934(18)
C9 H9 0.9300
C10 C11 1.390(2)
C10 H10 0.9300
C11 N1 1.3429(19)
C11 H11 0.9300
C12 C13 1.3953(18)
C12 H12 0.9300
C13 C14 1.3930(19)
C13 H13 0.9300
C14 N2 1.3463(17)
C14 H14 0.9300
C15 C16 1.5322(18)
C15 H15A 0.9700
C15 H15B 0.9700
C16 C17 1.4708(18)
C16 H16A 0.9700
C16 H16B 0.9700
C17 N3 1.1437(19)
C18 C19 1.5221(19)
C18 H18A 0.9700
C18 H18B 0.9700
C19 C20 1.468(2)
C19 H19A 0.9700
C19 H19B 0.9700
C20 N4 1.148(2)
